data_7151978
loop_
_publ_author_name
'Hashiguchi, Masahiko'
'Watanabe, Kazuhiro'
'Matsuo, Yutaka'

_publ_section_title
;
 Facile fullerene modification: FeCl(3)-mediated quantitative
 conversion of C(60) to polyarylated fullerenes containing
 pentaaryl(chloro)[60]fullerenes.
;
_journal_issue 18
_journal_name_full 'Organic &amp; biomolecular chemistry'
_journal_page_first 6417
_journal_page_last 6421
_journal_paper_doi 10.1039/c1ob05895a
_journal_volume 9
_journal_year 2011
_chemical_formula_moiety C60C6H4Cl5Cl
_chemical_formula_sum 'C97 H28 Cl6'
_chemical_formula_weight 1405.89
_chemical_name_common C60C6H4Cl5Cl_toluene
_chemical_name_systematic
;
C60C6H4Cl5Cl_toluene
;
_space_group_IT_number 2
_symmetry_cell_setting triclinic
_symmetry_space_group_name_Hall '-P 1'
_symmetry_space_group_name_H-M 'P -1'
_atom_sites_solution_hydrogens geom
_atom_sites_solution_primary direct
_atom_sites_solution_secondary difmap
_audit_creation_method SHELXL-97
_cell_angle_alpha 97.198(2)
_cell_angle_beta 99.991(2)
_cell_angle_gamma 86.541(2)
_cell_formula_units_Z 2
_cell_length_a 14.5009(18)
_cell_length_b 16.212(2)
_cell_length_c 14.5134(18)
_cell_measurement_reflns_used 19536
_cell_measurement_temperature 293(2)
_cell_measurement_theta_max 26.37
_cell_measurement_theta_min 4.08
_cell_volume 3331.1(7)
_computing_structure_refinement 'SHELXL-97 (Sheldrick, 1997)'
_computing_structure_solution 'SHELXS-97 (Sheldrick, 1990)'
_diffrn_ambient_temperature 293(2)
_diffrn_measured_fraction_theta_full 0.974
_diffrn_measured_fraction_theta_max 0.974
_diffrn_radiation_monochromator graphite
_diffrn_radiation_source 'fine-focus sealed tube'
_diffrn_radiation_type MoK\a
_diffrn_radiation_wavelength 0.71073
_diffrn_reflns_av_R_equivalents 0.0356
_diffrn_reflns_av_sigmaI/netI 0.0982
_diffrn_reflns_limit_h_max 18
_diffrn_reflns_limit_h_min -13
_diffrn_reflns_limit_k_max 20
_diffrn_reflns_limit_k_min -17
_diffrn_reflns_limit_l_max 15
_diffrn_reflns_limit_l_min -18
_diffrn_reflns_number 19536
_diffrn_reflns_theta_full 26.37
_diffrn_reflns_theta_max 26.37
_diffrn_reflns_theta_min 4.08
_exptl_absorpt_coefficient_mu 0.312
_exptl_crystal_colour red
_exptl_crystal_density_diffrn 1.402
_exptl_crystal_density_method 'not measured'
_exptl_crystal_description block
_exptl_crystal_F_000 1424
_exptl_crystal_size_max 0.30
_exptl_crystal_size_mid 0.25
_exptl_crystal_size_min 0.20
_refine_diff_density_max 1.099
_refine_diff_density_min -0.548
_refine_diff_density_rms 0.108
_refine_ls_extinction_method none
_refine_ls_goodness_of_fit_ref 1.102
_refine_ls_hydrogen_treatment constr
_refine_ls_matrix_type full
_refine_ls_number_parameters 948
_refine_ls_number_reflns 13280
_refine_ls_number_restraints 0
_refine_ls_restrained_S_all 1.102
_refine_ls_R_factor_all 0.1994
_refine_ls_R_factor_gt 0.1051
_refine_ls_shift/su_max 0.015
_refine_ls_shift/su_mean 0.057
_refine_ls_structure_factor_coef Fsqd
_refine_ls_weighting_details 'w=1/[\s^2^(Fo^2^)+(0.2000P)^2^+0.0000P] where P=(Fo^2^+2Fc^2^)/3'
_refine_ls_weighting_scheme calc
_refine_ls_wR_factor_gt 0.2953
_refine_ls_wR_factor_ref 0.3703
_reflns_number_gt 5732
_reflns_number_total 13280
_reflns_threshold_expression >2sigma(I)
_cod_data_source_file c1ob05895a.txt
_cod_data_source_block C60C6H4Cl5Cl
_cod_depositor_comments
;
The following automatic conversions were performed:

'_refine_ls_weighting_scheme' value 'calc
w=1/[\s^2^(Fo^2^)+(0.2000P)^2^+0.0000P] where P=(Fo^2^+2Fc^2^)/3' was
changed to 'calc'. New tag '_refine_ls_weighting_details' was
created. The value of the new tag was set to
'w=1/[\s^2^(Fo^2^)+(0.2000P)^2^+0.0000P] where P=(Fo^2^+2Fc^2^)/3'.

Automatic conversion script
Id: cif_fix_values 3143 2015-03-26 13:38:13Z robertas 
;
_cod_original_cell_volume 3331.0(7)
_cod_database_code 7151978

loop_
_symmetry_equiv_pos_as_xyz
'x, y, z'
'-x, -y, -z'

loop_
_atom_site_label
_atom_site_type_symbol
_atom_site_fract_x
_atom_site_fract_y
_atom_site_fract_z
_atom_site_U_iso_or_equiv
_atom_site_adp_type
_atom_site_occupancy
_atom_site_calc_flag
_atom_site_refinement_flags
Cl1 Cl 0.86131(18) 0.06168(15) 0.00920(18) 0.0668(7) Uani 0.70 d P
Cl2 Cl 0.89415(18) 0.14958(15) -0.45136(14) 0.0982(7) Uani 1 d .
Cl3 Cl 1.37736(13) 0.22087(15) -0.06145(17) 0.0922(7) Uani 1 d .
Cl4 Cl 1.32607(19) 0.00596(18) 0.4022(2) 0.1258(10) Uani 1 d .
Cl5 Cl 0.8214(2) -0.20075(12) 0.33094(17) 0.1035(8) Uani 1 d .
Cl6 Cl 0.52497(19) -0.11179(15) -0.21339(19) 0.1123(9) Uani 1 d .
Cl7 Cl 0.9168(5) 0.0486(4) 0.1063(4) 0.0751(17) Uani 0.30 d P
C1 C 0.8193(4) 0.1737(4) 0.0574(4) 0.0489(14) Uani 1 d .
C2 C 0.8807(4) 0.2300(3) 0.0249(4) 0.0421(13) Uani 1 d .
C3 C 0.9561(4) 0.2478(3) 0.0969(4) 0.0410(13) Uani 1 d .
C4 C 0.9442(4) 0.2100(3) 0.1771(4) 0.0430(13) Uani 1 d .
C5 C 0.8611(4) 0.1672(4) 0.1571(4) 0.0484(14) Uani 1 d .
C6 C 0.8509(4) 0.2842(3) -0.0531(4) 0.0433(13) Uani 1 d .
C7 C 0.8930(4) 0.3708(3) -0.0197(4) 0.0420(13) Uani 1 d .
C8 C 0.9710(4) 0.3835(3) 0.0464(4) 0.0440(13) Uani 1 d .
C9 C 1.0241(4) 0.3156(4) 0.1011(4) 0.0428(13) Uani 1 d .
C10 C 1.0397(4) 0.3597(4) 0.2025(4) 0.0473(14) Uani 1 d .
C11 C 1.0273(4) 0.3232(4) 0.2788(4) 0.0489(14) Uani 1 d .
C12 C 0.9969(4) 0.2348(4) 0.2760(4) 0.0499(15) Uani 1 d .
C13 C 0.9240(4) 0.2476(4) 0.3413(4) 0.0492(15) Uani 1 d .
C14 C 0.8394(4) 0.2119(4) 0.3205(4) 0.0493(15) Uani 1 d .
C15 C 0.8051(4) 0.1518(4) 0.2327(4) 0.0466(14) Uani 1 d .
C16 C 0.7061(4) 0.1887(4) 0.2048(4) 0.0476(14) Uani 1 d .
C17 C 0.6666(4) 0.2027(4) 0.1165(4) 0.0457(14) Uani 1 d .
C18 C 0.7121(4) 0.1834(3) 0.0276(4) 0.0442(13) Uani 1 d .
C19 C 0.6865(4) 0.2642(4) -0.0173(4) 0.0443(13) Uani 1 d .
C20 C 0.7460(4) 0.3088(4) -0.0526(4) 0.0442(13) Uani 1 d .
C21 C 0.7314(4) 0.3972(4) -0.0516(4) 0.0473(14) Uani 1 d .
C22 C 0.8209(4) 0.4345(4) -0.0319(4) 0.0450(14) Uani 1 d .
C23 C 0.8304(4) 0.5118(4) 0.0200(4) 0.0506(15) Uani 1 d .
C24 C 0.7511(5) 0.5546(4) 0.0567(5) 0.0606(18) Uani 1 d .
C25 C 0.6658(4) 0.5188(4) 0.0368(5) 0.0567(16) Uani 1 d .
C26 C 0.6538(4) 0.4387(4) -0.0203(4) 0.0511(15) Uani 1 d .
C27 C 0.5920(4) 0.3919(4) 0.0167(5) 0.0551(16) Uani 1 d .
C28 C 0.6091(4) 0.3061(4) 0.0205(4) 0.0491(14) Uani 1 d .
C29 C 0.5964(4) 0.2684(4) 0.1015(5) 0.0517(15) Uani 1 d .
C30 C 0.5663(4) 0.3180(4) 0.1781(5) 0.0554(16) Uani 1 d .
C31 C 0.5495(4) 0.4063(4) 0.1755(5) 0.0612(18) Uani 1 d .
C32 C 0.5613(4) 0.4440(4) 0.0981(5) 0.0582(17) Uani 1 d .
C33 C 0.5820(5) 0.4471(5) 0.2685(5) 0.0640(18) Uani 1 d .
C34 C 0.6187(5) 0.3830(5) 0.3290(5) 0.0656(19) Uani 1 d .
C35 C 0.6084(4) 0.3033(4) 0.2710(5) 0.0557(16) Uani 1 d .
C36 C 0.6783(4) 0.2407(4) 0.2824(4) 0.0515(15) Uani 1 d .
C37 C 0.7592(5) 0.2548(4) 0.3548(4) 0.0523(15) Uani 1 d .
C38 C 0.7695(5) 0.3316(4) 0.4132(4) 0.0597(17) Uani 1 d .
C39 C 0.6984(6) 0.3974(5) 0.3988(5) 0.069(2) Uani 1 d .
C40 C 0.7420(5) 0.4756(5) 0.4081(5) 0.0655(19) Uani 1 d .
C41 C 0.8435(5) 0.4588(4) 0.4315(4) 0.0633(18) Uani 1 d .
C42 C 0.8577(5) 0.3692(5) 0.4330(4) 0.0611(18) Uani 1 d .
C43 C 0.9333(5) 0.3280(4) 0.3950(4) 0.0558(16) Uani 1 d .
C44 C 0.9975(4) 0.3753(4) 0.3568(4) 0.0514(15) Uani 1 d .
C45 C 0.9835(5) 0.4602(4) 0.3583(4) 0.0570(16) Uani 1 d .
C46 C 0.9041(5) 0.5037(4) 0.3958(4) 0.0640(18) Uani 1 d .
C47 C 0.8669(6) 0.5681(4) 0.3354(5) 0.0648(19) Uani 1 d .
C48 C 0.9250(5) 0.5644(4) 0.2610(5) 0.0597(17) Uani 1 d .
C49 C 0.9951(5) 0.4977(4) 0.2768(5) 0.0566(16) Uani 1 d .
C50 C 1.0215(4) 0.4473(4) 0.1995(4) 0.0502(15) Uani 1 d .
C51 C 0.9786(4) 0.4619(4) 0.1053(4) 0.0476(14) Uani 1 d .
C52 C 0.9127(5) 0.5263(4) 0.0914(4) 0.0527(15) Uani 1 d .
C53 C 0.8842(5) 0.5787(4) 0.1727(5) 0.0575(16) Uani 1 d .
C54 C 0.7845(5) 0.5959(4) 0.1519(5) 0.0632(18) Uani 1 d .
C55 C 0.7292(5) 0.5987(4) 0.2210(6) 0.0654(19) Uani 1 d .
C56 C 0.7697(5) 0.5833(4) 0.3132(5) 0.0675(19) Uani 1 d .
C57 C 0.7076(5) 0.5371(4) 0.3515(5) 0.0664(19) Uani 1 d .
C58 C 0.6258(5) 0.5222(5) 0.2812(5) 0.070(2) Uani 1 d .
C59 C 0.6389(5) 0.5599(4) 0.1982(6) 0.069(2) Uani 1 d .
C60 C 0.6070(5) 0.5213(4) 0.1096(5) 0.0626(18) Uani 1 d .
C61 C 0.8674(4) 0.2491(4) -0.1533(4) 0.0428(13) Uani 1 d .
C62 C 0.8907(6) 0.2995(5) -0.2137(5) 0.076(2) Uani 1 d .
H1 H 0.9000 0.3555 -0.1930 0.08(2) Uiso 1 calc R
C63 C 0.9007(6) 0.2694(5) -0.3044(5) 0.082(2) Uani 1 d .
H2 H 0.9177 0.3048 -0.3437 0.12(3) Uiso 1 calc R
C64 C 0.8857(5) 0.1878(5) -0.3370(5) 0.0646(18) Uani 1 d .
C65 C 0.8663(7) 0.1363(6) -0.2759(6) 0.094(3) Uani 1 d .
H3 H 0.8603 0.0797 -0.2955 0.32(8) Uiso 1 calc R
C66 C 0.8554(7) 0.1679(5) -0.1847(5) 0.084(2) Uani 1 d .
H4 H 0.8396 0.1325 -0.1446 0.08(2) Uiso 1 calc R
C67 C 1.1158(4) 0.2850(4) 0.0629(4) 0.0453(14) Uani 1 d .
C68 C 1.2009(4) 0.3090(5) 0.1136(5) 0.0657(18) Uani 1 d .
H5 H 1.2041 0.3401 0.1723 0.050(16) Uiso 1 calc R
C69 C 1.2824(5) 0.2862(5) 0.0766(6) 0.073(2) Uani 1 d .
H6 H 1.3404 0.3012 0.1111 0.051(16) Uiso 1 calc R
C70 C 1.2767(4) 0.2412(4) -0.0118(5) 0.0596(17) Uani 1 d .
C71 C 1.1938(5) 0.2194(5) -0.0594(5) 0.079(2) Uani 1 d .
H7 H 1.1904 0.1890 -0.1187 0.065(19) Uiso 1 calc R
C72 C 1.1121(5) 0.2403(5) -0.0237(5) 0.077(2) Uani 1 d .
H8 H 1.0547 0.2240 -0.0585 0.08(2) Uiso 1 calc R
C73 C 1.0802(4) 0.1739(4) 0.3077(4) 0.0490(14) Uani 1 d .
C74 C 1.0985(6) 0.1535(6) 0.3959(5) 0.099(3) Uani 1 d .
H9 H 1.0584 0.1741 0.4378 0.08(2) Uiso 1 calc R
C75 C 1.1749(7) 0.1027(6) 0.4269(6) 0.114(4) Uani 1 d .
H10 H 1.1873 0.0907 0.4889 0.07(2) Uiso 1 calc R
C76 C 1.2305(6) 0.0714(5) 0.3655(6) 0.077(2) Uani 1 d .
C77 C 1.2114(6) 0.0862(6) 0.2733(6) 0.089(2) Uani 1 d .
H11 H 1.2479 0.0613 0.2300 0.12(3) Uiso 1 calc R
C78 C 1.1369(6) 0.1389(5) 0.2468(6) 0.084(2) Uani 1 d .
H12 H 1.1246 0.1512 0.1849 0.15(4) Uiso 1 calc R
C79 C 0.8083(4) 0.0618(4) 0.2560(4) 0.0455(14) Uani 1 d .
C80 C 0.8874(6) 0.0169(5) 0.2673(9) 0.123(4) Uani 1 d .
H13 H 0.9427 0.0401 0.2607 0.24(6) Uiso 1 calc R
C81 C 0.8898(7) -0.0651(6) 0.2889(10) 0.137(5) Uani 1 d .
H14 H 0.9463 -0.0959 0.2936 0.13(4) Uiso 1 calc R
C82 C 0.8163(7) -0.0990(4) 0.3024(5) 0.075(2) Uani 1 d .
C83 C 0.7344(8) -0.0555(6) 0.2935(10) 0.129(5) Uani 1 d .
H15 H 0.6797 -0.0794 0.3006 0.78(16) Uiso 1 calc R
C84 C 0.7331(7) 0.0260(5) 0.2733(9) 0.124(4) Uani 1 d .
H16 H 0.6771 0.0575 0.2716 0.19(6) Uiso 1 calc R
C85 C 0.6651(4) 0.1083(4) -0.0366(4) 0.0489(14) Uani 1 d .
C86 C 0.6249(6) 0.1130(5) -0.1272(6) 0.083(2) Uani 1 d .
H17 H 0.6271 0.1620 -0.1537 0.10(3) Uiso 1 calc R
C87 C 0.5799(6) 0.0448(5) -0.1813(6) 0.091(3) Uani 1 d .
H18 H 0.5526 0.0489 -0.2435 0.10(3) Uiso 1 calc R
C88 C 0.5758(5) -0.0257(5) -0.1447(6) 0.073(2) Uani 1 d .
C89 C 0.6091(11) -0.0310(6) -0.0581(9) 0.163(6) Uani 1 d .
H19 H 0.6034 -0.0800 -0.0329 0.07(2) Uiso 1 calc R
C90 C 0.6546(11) 0.0363(6) 0.0002(7) 0.154(6) Uani 1 d .
H20 H 0.6774 0.0316 0.0634 0.38(14) Uiso 1 calc R
C1B C 0.5512(9) 0.1943(8) -0.4355(9) 0.126(4) Uiso 1 d .
C2B C 0.6163(11) 0.2338(8) -0.3911(10) 0.148(4) Uiso 1 d .
H1B H 0.6712 0.2367 -0.4152 0.100 Uiso 1 calc R
C3B C 0.6067(13) 0.2722(10) -0.3084(13) 0.176(6) Uiso 1 d .
H2B H 0.6593 0.2983 -0.2739 0.100 Uiso 1 calc R
C4B C 0.5287(9) 0.2785(8) -0.2663(10) 0.140(4) Uiso 1 d .
H3B H 0.5270 0.3104 -0.2086 0.100 Uiso 1 calc R
C5B C 0.4543(11) 0.2359(8) -0.3132(10) 0.148(4) Uiso 1 d .
H4B H 0.3983 0.2365 -0.2901 0.100 Uiso 1 calc R
C6B C 0.4678(11) 0.1892(9) -0.4021(11) 0.154(5) Uiso 1 d .
H5B H 0.4208 0.1559 -0.4367 0.100 Uiso 1 calc R
C7B C 0.5543(16) 0.1586(14) -0.5252(14) 0.268(10) Uiso 1 d .
H8B H 0.5296 0.1977 -0.5687 0.100 Uiso 1 calc R
H9B H 0.5173 0.1100 -0.5384 0.100 Uiso 1 calc R
H10B H 0.6180 0.1431 -0.5316 0.100 Uiso 1 calc R

loop_
_atom_site_aniso_label
_atom_site_aniso_U_11
_atom_site_aniso_U_22
_atom_site_aniso_U_33
_atom_site_aniso_U_23
_atom_site_aniso_U_13
_atom_site_aniso_U_12
Cl1 0.0701(16) 0.0566(14) 0.0719(16) 0.0067(12) 0.0103(12) 0.0039(12)
Cl2 0.1281(19) 0.1185(18) 0.0481(11) 0.0015(11) 0.0248(11) 0.0065(14)
Cl3 0.0582(12) 0.1189(17) 0.1094(17) 0.0257(13) 0.0396(11) 0.0166(11)
Cl4 0.0984(18) 0.127(2) 0.139(2) 0.0289(17) -0.0058(15) 0.0544(16)
Cl5 0.164(2) 0.0505(11) 0.0987(16) 0.0230(10) 0.0192(15) -0.0036(12)
Cl6 0.1160(19) 0.0938(16) 0.124(2) -0.0246(14) 0.0224(15) -0.0484(14)
Cl7 0.096(5) 0.063(4) 0.073(4) 0.013(3) 0.035(3) 0.013(3)
C1 0.049(3) 0.065(4) 0.035(3) 0.011(3) 0.008(3) -0.004(3)
C2 0.042(3) 0.048(3) 0.038(3) 0.010(2) 0.009(2) 0.000(3)
C3 0.043(3) 0.051(3) 0.032(3) 0.009(2) 0.013(2) 0.001(3)
C4 0.041(3) 0.048(3) 0.041(3) 0.013(3) 0.007(2) 0.007(3)
C5 0.044(3) 0.060(4) 0.046(3) 0.025(3) 0.007(3) -0.003(3)
C6 0.045(3) 0.050(3) 0.038(3) 0.012(3) 0.008(2) -0.006(3)
C7 0.047(3) 0.050(3) 0.035(3) 0.013(2) 0.015(2) -0.006(3)
C8 0.042(3) 0.048(3) 0.046(3) 0.011(3) 0.015(3) -0.002(3)
C9 0.041(3) 0.053(3) 0.034(3) 0.007(3) 0.004(2) -0.002(3)
C10 0.035(3) 0.054(4) 0.051(4) 0.002(3) 0.004(3) -0.004(3)
C11 0.042(3) 0.056(4) 0.046(3) 0.008(3) -0.001(3) 0.000(3)
C12 0.047(3) 0.063(4) 0.040(3) 0.013(3) 0.006(3) 0.006(3)
C13 0.056(4) 0.054(4) 0.040(3) 0.018(3) 0.008(3) 0.006(3)
C14 0.057(4) 0.054(4) 0.043(3) 0.019(3) 0.016(3) 0.003(3)
C15 0.050(3) 0.052(3) 0.043(3) 0.018(3) 0.014(3) -0.001(3)
C16 0.051(4) 0.048(3) 0.050(4) 0.020(3) 0.015(3) -0.003(3)
C17 0.045(3) 0.048(3) 0.049(4) 0.013(3) 0.015(3) -0.005(3)
C18 0.041(3) 0.044(3) 0.050(3) 0.011(3) 0.007(3) -0.008(3)
C19 0.042(3) 0.052(3) 0.040(3) 0.007(3) 0.010(2) -0.005(3)
C20 0.041(3) 0.053(3) 0.039(3) 0.011(3) 0.004(2) -0.003(3)
C21 0.051(4) 0.057(4) 0.035(3) 0.021(3) 0.003(3) 0.002(3)
C22 0.050(3) 0.051(4) 0.038(3) 0.017(3) 0.009(3) -0.005(3)
C23 0.055(4) 0.047(3) 0.056(4) 0.023(3) 0.013(3) -0.004(3)
C24 0.074(5) 0.043(3) 0.070(5) 0.027(3) 0.015(4) 0.011(3)
C25 0.050(4) 0.048(4) 0.072(4) 0.025(3) 0.003(3) 0.012(3)
C26 0.043(3) 0.053(4) 0.058(4) 0.023(3) 0.002(3) 0.005(3)
C27 0.039(3) 0.068(4) 0.059(4) 0.024(3) 0.002(3) 0.009(3)
C28 0.041(3) 0.053(4) 0.054(4) 0.018(3) 0.003(3) -0.001(3)
C29 0.039(3) 0.060(4) 0.062(4) 0.022(3) 0.012(3) 0.001(3)
C30 0.040(3) 0.067(4) 0.065(4) 0.020(3) 0.019(3) 0.009(3)
C31 0.044(4) 0.070(4) 0.076(5) 0.022(4) 0.025(3) 0.016(3)
C32 0.040(3) 0.069(4) 0.067(4) 0.020(3) 0.012(3) 0.016(3)
C33 0.059(4) 0.068(5) 0.070(5) 0.012(4) 0.029(3) 0.021(4)
C34 0.059(4) 0.079(5) 0.069(5) 0.018(4) 0.036(4) 0.009(4)
C35 0.050(4) 0.065(4) 0.057(4) 0.012(3) 0.020(3) 0.000(3)
C36 0.053(4) 0.058(4) 0.052(4) 0.019(3) 0.024(3) -0.001(3)
C37 0.064(4) 0.052(4) 0.048(4) 0.020(3) 0.020(3) 0.005(3)
C38 0.074(5) 0.074(5) 0.037(3) 0.015(3) 0.022(3) 0.007(4)
C39 0.076(5) 0.074(5) 0.066(5) 0.009(4) 0.042(4) 0.018(4)
C40 0.077(5) 0.071(5) 0.051(4) -0.005(3) 0.028(3) 0.006(4)
C41 0.085(5) 0.062(4) 0.043(4) -0.004(3) 0.023(3) 0.005(4)
C42 0.072(5) 0.081(5) 0.029(3) 0.004(3) 0.009(3) 0.001(4)
C43 0.065(4) 0.067(4) 0.035(3) 0.011(3) 0.007(3) 0.008(3)
C44 0.051(4) 0.060(4) 0.041(3) 0.004(3) 0.004(3) 0.003(3)
C45 0.056(4) 0.062(4) 0.048(4) -0.005(3) 0.003(3) -0.009(3)
C46 0.080(5) 0.066(4) 0.043(4) -0.011(3) 0.015(3) -0.004(4)
C47 0.093(6) 0.043(4) 0.057(4) -0.007(3) 0.014(4) -0.011(4)
C48 0.076(5) 0.038(3) 0.062(4) -0.003(3) 0.009(4) -0.009(3)
C49 0.060(4) 0.053(4) 0.055(4) -0.005(3) 0.006(3) -0.019(3)
C50 0.053(4) 0.054(4) 0.043(3) 0.003(3) 0.007(3) -0.010(3)
C51 0.048(3) 0.050(3) 0.049(3) 0.015(3) 0.008(3) -0.011(3)
C52 0.062(4) 0.046(3) 0.051(4) 0.013(3) 0.003(3) -0.014(3)
C53 0.068(5) 0.040(3) 0.065(4) 0.008(3) 0.013(3) -0.003(3)
C54 0.088(5) 0.034(3) 0.070(5) 0.014(3) 0.015(4) 0.003(3)
C55 0.075(5) 0.038(3) 0.087(6) 0.007(3) 0.028(4) 0.016(3)
C56 0.073(5) 0.052(4) 0.070(5) -0.015(3) 0.011(4) 0.012(4)
C57 0.069(5) 0.061(4) 0.071(5) -0.003(4) 0.028(4) 0.015(4)
C58 0.074(5) 0.065(5) 0.074(5) 0.001(4) 0.032(4) 0.027(4)
C59 0.075(5) 0.048(4) 0.088(6) 0.012(4) 0.027(4) 0.025(4)
C60 0.053(4) 0.053(4) 0.081(5) 0.017(4) 0.012(4) 0.024(3)
C61 0.034(3) 0.058(4) 0.038(3) 0.015(3) 0.005(2) 0.001(3)
C62 0.122(7) 0.060(5) 0.053(4) 0.009(4) 0.025(4) -0.010(4)
C63 0.124(7) 0.071(5) 0.058(5) 0.018(4) 0.026(4) -0.015(5)
C64 0.068(4) 0.084(5) 0.044(4) 0.011(3) 0.016(3) 0.006(4)
C65 0.152(9) 0.083(6) 0.058(5) -0.001(4) 0.044(5) -0.032(6)
C66 0.140(8) 0.064(5) 0.058(5) 0.012(4) 0.030(5) -0.021(5)
C67 0.043(3) 0.048(3) 0.045(3) 0.007(3) 0.006(3) -0.003(3)
C68 0.047(4) 0.082(5) 0.064(5) -0.005(4) 0.009(3) -0.004(3)
C69 0.038(4) 0.098(6) 0.080(5) 0.004(4) 0.002(3) 0.000(4)
C70 0.044(4) 0.069(4) 0.073(5) 0.026(4) 0.018(3) 0.010(3)
C71 0.058(5) 0.120(7) 0.054(4) -0.015(4) 0.019(3) -0.001(4)
C72 0.048(4) 0.112(6) 0.068(5) -0.010(4) 0.014(4) -0.007(4)
C73 0.045(3) 0.059(4) 0.041(3) 0.007(3) 0.001(3) 0.002(3)
C74 0.095(6) 0.146(8) 0.051(5) 0.026(5) 0.014(4) 0.065(6)
C75 0.137(8) 0.145(8) 0.052(5) 0.032(5) 0.011(5) 0.073(7)
C76 0.076(5) 0.080(5) 0.074(5) 0.022(4) 0.007(4) 0.024(4)
C77 0.079(5) 0.110(6) 0.081(6) 0.026(5) 0.027(5) 0.035(5)
C78 0.090(6) 0.104(6) 0.067(5) 0.043(4) 0.033(4) 0.041(5)
C79 0.054(4) 0.048(3) 0.039(3) 0.015(3) 0.013(3) 0.002(3)
C80 0.060(5) 0.075(6) 0.243(14) 0.072(7) 0.016(6) 0.003(5)
C81 0.074(6) 0.072(6) 0.267(15) 0.076(8) 0.000(8) 0.006(5)
C82 0.109(7) 0.052(4) 0.064(5) 0.015(3) 0.010(4) -0.004(5)
C83 0.098(7) 0.090(7) 0.230(14) 0.086(8) 0.073(8) 0.021(6)
C84 0.080(6) 0.071(5) 0.248(14) 0.079(7) 0.071(7) 0.023(5)
C85 0.042(3) 0.052(4) 0.055(4) 0.010(3) 0.009(3) -0.004(3)
C86 0.113(7) 0.055(4) 0.077(5) 0.020(4) -0.007(5) -0.014(4)
C87 0.112(7) 0.071(5) 0.074(6) 0.003(4) -0.026(5) -0.016(5)
C88 0.063(5) 0.074(5) 0.077(5) 0.001(4) 0.003(4) -0.018(4)
C89 0.282(18) 0.062(6) 0.131(10) 0.027(6) -0.029(11) -0.052(8)
C90 0.282(17) 0.082(6) 0.080(7) 0.031(5) -0.056(8) -0.081(8)

loop_
_atom_type_symbol
_atom_type_description
_atom_type_scat_dispersion_real
_atom_type_scat_dispersion_imag
_atom_type_scat_source
C C 0.0033 0.0016 'International Tables Vol C Tables 4.2.6.8 and 6.1.1.4'
H H 0.0000 0.0000 'International Tables Vol C Tables 4.2.6.8 and 6.1.1.4'
Cl Cl 0.1484 0.1585 'International Tables Vol C Tables 4.2.6.8 and 6.1.1.4'

loop_
_geom_angle_atom_site_label_1
_geom_angle_atom_site_label_2
_geom_angle_atom_site_label_3
_geom_angle
Cl7 Cl1 C1 90.8(3)
Cl1 Cl7 C5 87.6(3)
C5 C1 C2 104.7(5)
C5 C1 C18 120.7(5)
C2 C1 C18 119.1(5)
C5 C1 Cl1 95.5(4)
C2 C1 Cl1 104.3(4)
C18 C1 Cl1 108.8(4)
C3 C2 C1 108.2(5)
C3 C2 C6 122.7(5)
C1 C2 C6 125.4(5)
C2 C3 C4 109.4(5)
C2 C3 C9 125.2(5)
C4 C3 C9 123.2(5)
C5 C4 C3 109.5(5)
C5 C4 C12 124.4(5)
C3 C4 C12 123.7(5)
C4 C5 C1 108.0(5)
C4 C5 C15 123.1(5)
C1 C5 C15 124.0(5)
C4 C5 Cl7 98.4(4)
C1 C5 Cl7 85.7(4)
C15 C5 Cl7 106.4(4)
C2 C6 C7 107.9(4)
C2 C6 C61 117.7(5)
C7 C6 C61 112.9(4)
C2 C6 C20 106.5(4)
C7 C6 C20 99.1(4)
C61 C6 C20 110.9(4)
C8 C7 C22 120.8(5)
C8 C7 C6 123.7(5)
C22 C7 C6 109.7(5)
C7 C8 C51 118.5(5)
C7 C8 C9 124.3(5)
C51 C8 C9 109.2(5)
C3 C9 C10 107.4(4)
C3 C9 C8 106.7(4)
C10 C9 C8 101.7(4)
C3 C9 C67 113.9(4)
C10 C9 C67 114.5(4)
C8 C9 C67 111.7(4)
C11 C10 C50 120.8(5)
C11 C10 C9 123.7(5)
C50 C10 C9 108.8(5)
C10 C11 C44 118.2(6)
C10 C11 C12 125.2(5)
C44 C11 C12 110.4(5)
C4 C12 C13 106.8(5)
C4 C12 C11 106.9(5)
C13 C12 C11 101.2(5)
C4 C12 C73 114.0(5)
C13 C12 C73 114.3(5)
C11 C12 C73 112.6(5)
C14 C13 C43 120.1(6)
C14 C13 C12 123.3(5)
C43 C13 C12 109.5(5)
C13 C14 C37 119.6(6)
C13 C14 C15 125.9(5)
C37 C14 C15 109.1(5)
C79 C15 C5 115.8(5)
C79 C15 C14 111.3(4)
C5 C15 C14 107.1(5)
C79 C15 C16 114.2(5)
C5 C15 C16 107.1(4)
C14 C15 C16 100.0(5)
C17 C16 C36 118.9(5)
C17 C16 C15 125.0(5)
C36 C16 C15 110.2(5)
C16 C17 C29 120.5(5)
C16 C17 C18 126.3(5)
C29 C17 C18 108.4(5)
C19 C18 C17 100.3(4)
C19 C18 C1 110.3(4)
C17 C18 C1 108.9(4)
C19 C18 C85 110.8(5)
C17 C18 C85 110.1(4)
C1 C18 C85 115.4(5)
C20 C19 C28 119.5(5)
C20 C19 C18 125.8(5)
C28 C19 C18 109.1(5)
C19 C20 C21 120.2(5)
C19 C20 C6 124.2(5)
C21 C20 C6 110.0(5)
C26 C21 C22 120.6(5)
C26 C21 C20 121.4(5)
C22 C21 C20 108.6(5)
C23 C22 C21 119.6(6)
C23 C22 C7 121.0(5)
C21 C22 C7 109.2(5)
C22 C23 C24 120.5(6)
C22 C23 C52 118.9(5)
C24 C23 C52 107.5(6)
C25 C24 C23 119.4(6)
C25 C24 C54 120.1(6)
C23 C24 C54 108.6(6)
C24 C25 C26 120.8(6)
C24 C25 C60 120.5(6)
C26 C25 C60 107.1(6)
C21 C26 C27 118.0(5)
C21 C26 C25 118.9(5)
C27 C26 C25 109.0(6)
C28 C27 C26 120.5(6)
C28 C27 C32 119.3(6)
C26 C27 C32 107.9(6)
C27 C28 C19 120.2(5)
C27 C28 C29 120.9(6)
C19 C28 C29 108.7(5)
C30 C29 C17 120.7(5)
C30 C29 C28 119.6(6)
C17 C29 C28 108.9(5)
C29 C30 C35 118.7(5)
C29 C30 C31 120.0(6)
C35 C30 C31 109.0(6)
C32 C31 C33 119.0(7)
C32 C31 C30 121.4(6)
C33 C31 C30 107.7(6)
C31 C32 C60 120.9(7)
C31 C32 C27 118.8(6)
C60 C32 C27 107.4(6)
C58 C33 C31 121.0(7)
C58 C33 C34 119.3(7)
C31 C33 C34 108.0(6)
C39 C34 C35 120.3(6)
C39 C34 C33 120.2(7)
C35 C34 C33 107.1(6)
C36 C35 C30 118.7(6)
C36 C35 C34 120.4(6)
C30 C35 C34 108.2(6)
C35 C36 C16 122.4(6)
C35 C36 C37 119.3(6)
C16 C36 C37 108.7(5)
C38 C37 C14 120.4(6)
C38 C37 C36 121.1(6)
C14 C37 C36 108.0(5)
C37 C38 C42 119.6(6)
C37 C38 C39 119.3(6)
C42 C38 C39 107.3(6)
C34 C39 C40 118.3(7)
C34 C39 C38 119.5(7)
C40 C39 C38 109.6(7)
C57 C40 C39 122.0(7)
C57 C40 C41 120.1(7)
C39 C40 C41 106.9(6)
C46 C41 C42 121.1(6)
C46 C41 C40 119.6(7)
C42 C41 C40 106.8(6)
C43 C42 C38 118.7(6)
C43 C42 C41 119.1(6)
C38 C42 C41 109.4(6)
C42 C43 C13 121.4(6)
C42 C43 C44 120.0(6)
C13 C43 C44 108.9(5)
C45 C44 C11 122.7(6)
C45 C44 C43 119.6(6)
C11 C44 C43 107.4(5)
C44 C45 C49 118.6(6)
C44 C45 C46 121.1(6)
C49 C45 C46 107.5(6)
C41 C46 C47 119.8(7)
C41 C46 C45 119.2(6)
C47 C46 C45 108.2(6)
C56 C47 C46 120.1(7)
C56 C47 C48 119.6(7)
C46 C47 C48 107.4(6)
C53 C48 C49 121.4(6)
C53 C48 C47 119.4(7)
C49 C48 C47 107.1(6)
C50 C49 C45 119.1(6)
C50 C49 C48 119.4(6)
C45 C49 C48 109.8(6)
C49 C50 C10 120.6(6)
C49 C50 C51 119.8(6)
C10 C50 C51 109.2(5)
C52 C51 C8 121.9(5)
C52 C51 C50 120.1(6)
C8 C51 C50 108.8(5)
C51 C52 C23 118.6(5)
C51 C52 C53 120.1(5)
C23 C52 C53 108.3(6)
C48 C53 C54 120.0(6)
C48 C53 C52 119.2(6)
C54 C53 C52 108.2(6)
C55 C54 C53 121.0(7)
C55 C54 C24 119.8(7)
C53 C54 C24 107.3(6)
C54 C55 C56 120.2(7)
C54 C55 C59 119.1(7)
C56 C55 C59 107.7(7)
C55 C56 C47 119.7(7)
C55 C56 C57 109.8(7)
C47 C56 C57 119.6(7)
C40 C57 C56 120.8(7)
C40 C57 C58 119.2(7)
C56 C57 C58 107.7(7)
C33 C58 C57 120.9(7)
C33 C58 C59 118.8(7)
C57 C58 C59 107.7(7)
C60 C59 C55 121.5(7)
C60 C59 C58 120.0(7)
C55 C59 C58 107.0(7)
C59 C60 C32 120.2(7)
C59 C60 C25 119.0(7)
C32 C60 C25 108.5(6)
C66 C61 C62 118.1(6)
C66 C61 C6 120.5(5)
C62 C61 C6 121.3(6)
C61 C62 C63 121.5(7)
C64 C63 C62 120.4(7)
C63 C64 C65 118.5(7)
C63 C64 Cl2 121.1(6)
C65 C64 Cl2 120.5(6)
C64 C65 C66 120.4(8)
C61 C66 C65 121.0(7)
C68 C67 C72 119.5(6)
C68 C67 C9 119.6(5)
C72 C67 C9 120.7(5)
C67 C68 C69 119.6(7)
C70 C69 C68 119.7(6)
C71 C70 C69 119.5(6)
C71 C70 Cl3 121.1(6)
C69 C70 Cl3 119.3(5)
C70 C71 C72 121.8(7)
C67 C72 C71 119.8(7)
C74 C73 C78 117.4(6)
C74 C73 C12 121.3(6)
C78 C73 C12 121.3(5)
C73 C74 C75 122.2(8)
C76 C75 C74 118.5(8)
C75 C76 C77 121.4(7)
C75 C76 Cl4 119.4(6)
C77 C76 Cl4 119.2(6)
C78 C77 C76 117.9(8)
C77 C78 C73 122.4(7)
C80 C79 C84 115.6(7)
C80 C79 C15 121.6(6)
C84 C79 C15 122.5(6)
C79 C80 C81 121.3(8)
C82 C81 C80 121.9(9)
C81 C82 C83 119.2(8)
C81 C82 Cl5 121.1(7)
C83 C82 Cl5 119.7(7)
C82 C83 C84 118.4(9)
C79 C84 C83 123.4(8)
C86 C85 C90 117.0(7)
C86 C85 C18 122.5(6)
C90 C85 C18 120.2(6)
C85 C86 C87 120.6(7)
C88 C87 C86 120.6(8)
C89 C88 C87 120.4(8)
C89 C88 Cl6 119.0(7)
C87 C88 Cl6 120.6(7)
C88 C89 C90 121.3(9)
C85 C90 C89 119.9(9)
C2B C1B C6B 122.6(15)
C2B C1B C7B 120.5(16)
C6B C1B C7B 116.7(16)
C1B C2B C3B 118.0(17)
C2B C3B C4B 127.9(18)
C5B C4B C3B 116.2(15)
C4B C5B C6B 115.4(14)
C1B C6B C5B 119.7(14)

loop_
_geom_bond_atom_site_label_1
_geom_bond_atom_site_label_2
_geom_bond_distance
Cl1 Cl7 1.530(7)
Cl1 C1 1.964(7)
Cl2 C64 1.720(7)
Cl3 C70 1.733(6)
Cl4 C76 1.743(8)
Cl5 C82 1.745(7)
Cl6 C88 1.734(8)
Cl7 C5 2.134(8)
C1 C5 1.482(8)
C1 C2 1.483(8)
C1 C18 1.544(8)
C2 C3 1.392(8)
C2 C6 1.508(8)
C3 C4 1.421(7)
C3 C9 1.509(8)
C4 C5 1.395(8)
C4 C12 1.523(8)
C5 C15 1.526(8)
C6 C7 1.552(8)
C6 C61 1.547(8)
C6 C20 1.550(8)
C7 C8 1.358(8)
C7 C22 1.429(8)
C8 C51 1.439(8)
C8 C9 1.530(8)
C9 C10 1.540(8)
C9 C67 1.558(8)
C10 C11 1.362(8)
C10 C50 1.433(8)
C11 C44 1.437(8)
C11 C12 1.519(9)
C12 C13 1.527(8)
C12 C73 1.556(8)
C13 C14 1.358(8)
C13 C43 1.433(9)
C14 C37 1.449(8)
C14 C15 1.533(8)
C15 C79 1.534(8)
C15 C16 1.528(8)
C16 C17 1.351(8)
C16 C36 1.422(8)
C17 C29 1.438(8)
C17 C18 1.540(8)
C18 C19 1.532(8)
C18 C85 1.552(8)
C19 C20 1.361(8)
C19 C28 1.431(8)
C20 C21 1.434(8)
C21 C26 1.392(8)
C21 C22 1.434(8)
C22 C23 1.380(8)
C23 C24 1.453(9)
C23 C52 1.447(9)
C24 C25 1.367(9)
C24 C54 1.472(10)
C25 C26 1.453(9)
C25 C60 1.464(10)
C26 C27 1.420(9)
C27 C28 1.405(9)
C27 C32 1.481(9)
C28 C29 1.434(8)
C29 C30 1.405(9)
C30 C35 1.423(9)
C30 C31 1.441(9)
C31 C32 1.384(9)
C31 C33 1.440(10)
C32 C60 1.430(10)
C33 C58 1.385(10)
C33 C34 1.460(10)
C34 C39 1.408(11)
C34 C35 1.452(10)
C35 C36 1.395(9)
C36 C37 1.440(9)
C37 C38 1.417(9)
C38 C42 1.417(10)
C38 C39 1.447(10)
C39 C40 1.433(10)
C40 C57 1.385(10)
C40 C41 1.468(10)
C41 C46 1.379(10)
C41 C42 1.457(10)
C42 C43 1.409(9)
C43 C44 1.459(9)
C44 C45 1.377(9)
C45 C49 1.436(9)
C45 C46 1.464(9)
C46 C47 1.464(10)
C47 C56 1.404(10)
C47 C48 1.475(10)
C48 C53 1.358(9)
C48 C49 1.450(9)
C49 C50 1.398(8)
C50 C51 1.443(8)
C51 C52 1.381(8)
C52 C53 1.469(9)
C53 C54 1.442(10)
C54 C55 1.383(10)
C55 C56 1.412(10)
C55 C59 1.456(10)
C56 C57 1.428(11)
C57 C58 1.436(11)
C58 C59 1.462(11)
C59 C60 1.374(10)
C61 C66 1.349(9)
C61 C62 1.368(9)
C62 C63 1.373(10)
C63 C64 1.366(10)
C64 C65 1.364(10)
C65 C66 1.391(10)
C67 C68 1.374(8)
C67 C72 1.364(9)
C68 C69 1.393(9)
C69 C70 1.387(10)
C70 C71 1.323(9)
C71 C72 1.383(10)
C73 C74 1.341(9)
C73 C78 1.359(9)
C74 C75 1.384(11)
C75 C76 1.337(11)
C76 C77 1.367(11)
C77 C78 1.368(10)
C79 C80 1.318(10)
C79 C84 1.341(10)
C80 C81 1.401(12)
C81 C82 1.282(12)
C82 C83 1.339(12)
C83 C84 1.388(12)
C85 C86 1.351(9)
C85 C90 1.371(11)
C86 C87 1.398(10)
C87 C88 1.328(11)
C88 C89 1.277(13)
C89 C90 1.415(14)
C1B C2B 1.215(15)
C1B C6B 1.389(16)
C1B C7B 1.363(19)
C2B C3B 1.306(18)
C3B C4B 1.369(18)
C4B C5B 1.350(16)
C5B C6B 1.450(17)
